data_7121350
loop_
_publ_author_name
'Zhou, Jiliang'
'Liu, Liu Leo'
'Cao, Levy L.'
'Stephan, Douglas W.'

_publ_section_title
;
 An umpolung of Lewis acidity/basicity at nitrogen by deprotonation of a
 cyclic (amino)(aryl)nitrenium cation.
;
_journal_issue 35
_journal_name_full 'Chemical communications (Cambridge, England)'
_journal_page_first 4390
_journal_page_last 4393
_journal_paper_doi 10.1039/c8cc01331d
_journal_volume 54
_journal_year 2018
_chemical_formula_moiety 'C32 H22 Cl3 Ga N2, C3 H3, 0.5(C5 H12)'
_chemical_formula_sum 'C37.5 H31 Cl3 Ga N2'
_chemical_formula_weight 685.71
_space_group_crystal_system triclinic
_space_group_IT_number 2
_space_group_name_Hall '-P 1'
_space_group_name_H-M_alt 'P -1'
_symmetry_space_group_name_Hall '-P 1'
_symmetry_space_group_name_H-M 'P -1'
_atom_sites_solution_hydrogens geom
_audit_creation_date 2018-01-21
_audit_creation_method
;
Olex2 1.2
(compiled 2017.08.10 svn.r3458 for OlexSys, GUI svn.r5381)
;
_audit_update_record
;
2018-02-13 deposited with the CCDC.
2018-03-05 downloaded from the CCDC.
;
_cell_angle_alpha 85.260(4)
_cell_angle_beta 78.703(4)
_cell_angle_gamma 68.857(5)
_cell_formula_units_Z 2
_cell_length_a 10.1320(16)
_cell_length_b 11.6757(18)
_cell_length_c 15.355(2)
_cell_measurement_reflns_used 9458
_cell_measurement_temperature 150(2)
_cell_measurement_theta_max 26.03
_cell_measurement_theta_min 3.61
_cell_volume 1661.2(4)
_computing_cell_refinement 'SAINT v8.34A (Bruker, 2013)'
_computing_data_reduction 'SAINT v8.34A (Bruker, 2013)'
_computing_molecular_graphics 'Olex2 (Dolomanov et al., 2009)'
_computing_publication_material 'Olex2 (Dolomanov et al., 2009)'
_computing_structure_refinement 'ShelXL (Sheldrick, 2015)'
_diffrn_ambient_temperature 150.0
_diffrn_measured_fraction_theta_full 0.994
_diffrn_measured_fraction_theta_max 0.995
_diffrn_measurement_device_type 'Bruker APEX-II CCD'
_diffrn_measurement_method '\f and \w scans'
_diffrn_radiation_type MoK\a
_diffrn_radiation_wavelength 0.71073
_diffrn_reflns_av_R_equivalents 0.0490
_diffrn_reflns_av_unetI/netI 0.0461
_diffrn_reflns_Laue_measured_fraction_full 0.994
_diffrn_reflns_Laue_measured_fraction_max 0.995
_diffrn_reflns_limit_h_max 12
_diffrn_reflns_limit_h_min -12
_diffrn_reflns_limit_k_max 14
_diffrn_reflns_limit_k_min -14
_diffrn_reflns_limit_l_max 19
_diffrn_reflns_limit_l_min -12
_diffrn_reflns_number 35986
_diffrn_reflns_point_group_measured_fraction_full 0.994
_diffrn_reflns_point_group_measured_fraction_max 0.995
_diffrn_reflns_theta_full 25.242
_diffrn_reflns_theta_max 27.103
_diffrn_reflns_theta_min 3.963
_diffrn_standards_number 0
_exptl_absorpt_coefficient_mu 1.098
_exptl_absorpt_correction_T_max 0.7456
_exptl_absorpt_correction_T_min 0.6952
_exptl_absorpt_correction_type multi-scan
_exptl_absorpt_process_details
;
SADABS-2014/5 (Bruker,2014/5) was used for absorption correction.
wR2(int) was 0.0707 before and 0.0525 after correction.
The Ratio of minimum to maximum transmission is 0.9324.
The \l/2 correction factor is 0.00150.
;
_exptl_crystal_colour red
_exptl_crystal_density_diffrn 1.371
_exptl_crystal_description block
_exptl_crystal_F_000 704
_exptl_crystal_size_max 0.2
_exptl_crystal_size_mid 0.16
_exptl_crystal_size_min 0.15
_refine_diff_density_max 0.617
_refine_diff_density_min -0.426
_refine_diff_density_rms 0.073
_refine_ls_extinction_method none
_refine_ls_goodness_of_fit_ref 1.027
_refine_ls_hydrogen_treatment constr
_refine_ls_matrix_type full
_refine_ls_number_parameters 415
_refine_ls_number_reflns 7277
_refine_ls_number_restraints 40
_refine_ls_restrained_S_all 1.030
_refine_ls_R_factor_all 0.0580
_refine_ls_R_factor_gt 0.0367
_refine_ls_shift/su_max 0.001
_refine_ls_shift/su_mean 0.000
_refine_ls_structure_factor_coef Fsqd
_refine_ls_weighting_details 'w=1/[\s^2^(Fo^2^)+(0.0492P)^2^+0.5557P] where P=(Fo^2^+2Fc^2^)/3'
_refine_ls_weighting_scheme calc
_refine_ls_wR_factor_gt 0.0874
_refine_ls_wR_factor_ref 0.0966
_reflns_Friedel_coverage 0.000
_reflns_number_gt 5641
_reflns_number_total 7277
_reflns_threshold_expression 'I > 2\s(I)'
_cod_data_source_file c8cc01331d2.cif
_cod_data_source_block 5
_cod_depositor_comments 'Adding full bibliography for 7121346--7121351.cif.'
_cod_original_formula_sum 'C37.50 H31 Cl3 Ga N2'
_cod_database_code 7121350
_shelx_shelxl_version_number 2014/7
_shelx_space_group_comment
;
The symmetry employed for this shelxl refinement is uniquely defined
by the following loop, which should always be used as a source of
symmetry information in preference to the above space-group names.
They are only intended as comments.
;
_olex2_refinement_description
;
1. Fixed Uiso
 At 1.2 times of:
  All C(H) groups, All C(H,H) groups
 At 1.5 times of:
  All C(H,H,H) groups
2. Restrained distances
 C36-C37 \\sim C37-C38
 with sigma of 0.002
 C37-C38 \\sim C38-C39
 with sigma of 0.002
 C39-C40 \\sim C39-C38
 with sigma of 0.002
 C36-C38 \\sim C37-C39
 with sigma of 0.002
 C36-C38 \\sim C38-C40
 with sigma of 0.002
3. Rigid bond restraints
 C36, C37, C38, C39, C40
 with sigma for 1-2 distances of 0.005 and sigma for 1-3 distances of 0.005
4. Uiso/Uaniso restraints and constraints
C36 \\sim C37 \\sim C38 \\sim C39 \\sim C40: within 2A with sigma of 0.005 and
sigma for terminal atoms of 0.01
5. Others
 Fixed Sof: C36(0.5) H36A(0.5) H36B(0.5) H36C(0.5) C37(0.5) H37A(0.5)
 H37B(0.5) C38(0.5) H38A(0.5) H38B(0.5) C39(0.5) H39A(0.5) H39B(0.5) C40(0.5)
 H40A(0.5) H40B(0.5) H40C(0.5)
6.a Secondary CH2 refined with riding coordinates:
 C37(H37A,H37B), C38(H38A,H38B), C39(H39A,H39B)
6.b Me refined with riding coordinates:
 C36(H36A,H36B,H36C), C40(H40A,H40B,H40C)
6.c Aromatic/amide H refined with riding coordinates:
 C22(H22), C18(H18), C7(H7), C26(H26), C9(H9), C12(H12), C23(H23), C11(H11),
 C10(H10), C15(H15), C31(H31), C4(H4), C30(H30), C32(H32), C28(H28), C5(H5),
 C17(H17), C6(H6), C16(H16), C25(H25), C24(H24), C29(H29), C35(H35), C34(H34),
 C33(H33)
;
_olex2_submission_special_instructions 'No special instructions were received'

loop_
_space_group_symop_operation_xyz
'x, y, z'
'-x, -y, -z'

loop_
_atom_site_label
_atom_site_type_symbol
_atom_site_fract_x
_atom_site_fract_y
_atom_site_fract_z
_atom_site_U_iso_or_equiv
_atom_site_adp_type
_atom_site_occupancy
_atom_site_site_symmetry_order
_atom_site_calc_flag
_atom_site_refinement_flags_posn
_atom_site_refinement_flags_adp
_atom_site_refinement_flags_occupancy
_atom_site_disorder_assembly
_atom_site_disorder_group
Ga1 Ga 0.58477(3) 0.50456(2) 0.68841(2) 0.02196(9) Uani 1 1 d . . . . .
Cl1 Cl 0.75542(7) 0.46996(6) 0.76475(5) 0.03904(17) Uani 1 1 d . . . . .
Cl3 Cl 0.38712(7) 0.63681(6) 0.75719(4) 0.03775(17) Uani 1 1 d . . . . .
Cl2 Cl 0.63885(10) 0.56934(6) 0.55599(5) 0.0571(2) Uani 1 1 d . . . . .
N2 N 0.64209(19) 0.24540(15) 0.72322(11) 0.0164(4) Uani 1 1 d . . . . .
N1 N 0.54994(19) 0.35112(16) 0.68785(11) 0.0182(4) Uani 1 1 d . . . . .
C3 C 0.4127(2) 0.3414(2) 0.70811(14) 0.0200(5) Uani 1 1 d . . . . .
C22 C 0.8858(2) 0.1474(2) 0.82793(14) 0.0220(5) Uani 1 1 d . . . . .
H22 H 0.8207 0.2235 0.8526 0.026 Uiso 1 1 calc R . . . .
C18 C 0.6428(3) -0.0304(2) 0.71231(16) 0.0275(5) Uani 1 1 d . . . . .
H18 H 0.6152 0.0050 0.6577 0.033 Uiso 1 1 calc R . . . .
C2 C 0.4104(2) 0.2427(2) 0.76494(14) 0.0217(5) Uani 1 1 d . . . . .
C20 C 0.7802(2) 0.20218(18) 0.69002(14) 0.0175(4) Uani 1 1 d . . . . .
C27 C 0.8358(2) 0.2387(2) 0.59967(14) 0.0210(5) Uani 1 1 d . . . . .
C7 C 0.2850(3) 0.2181(2) 0.79295(17) 0.0325(6) Uani 1 1 d . . . . .
H7 H 0.2835 0.1508 0.8319 0.039 Uiso 1 1 calc R . . . .
C21 C 0.8820(2) 0.1159(2) 0.74331(14) 0.0191(4) Uani 1 1 d . . . . .
C13 C 0.6180(2) 0.0905(2) 0.92997(14) 0.0217(5) Uani 1 1 d . . . . .
C8 C 0.5572(2) 0.2035(2) 0.88777(14) 0.0199(5) Uani 1 1 d . . . . .
C26 C 0.9798(3) 0.0046(2) 0.70664(16) 0.0293(5) Uani 1 1 d . . . . .
H26 H 0.9804 -0.0160 0.6479 0.035 Uiso 1 1 calc R . . . .
C9 C 0.5052(3) 0.3131(2) 0.93209(15) 0.0265(5) Uani 1 1 d . . . . .
H9 H 0.4621 0.3887 0.9029 0.032 Uiso 1 1 calc R . . . .
C14 C 0.6602(2) -0.0091(2) 0.86570(15) 0.0222(5) Uani 1 1 d . . . . .
C19 C 0.6226(2) 0.0420(2) 0.78438(14) 0.0206(5) Uani 1 1 d . . . . .
C12 C 0.6291(3) 0.0883(2) 1.01889(15) 0.0298(6) Uani 1 1 d . . . . .
H12 H 0.6703 0.0127 1.0485 0.036 Uiso 1 1 calc R . . . .
C23 C 0.9849(3) 0.0675(2) 0.87661(16) 0.0282(5) Uani 1 1 d . . . . .
H23 H 0.9887 0.0895 0.9340 0.034 Uiso 1 1 calc R . . . .
C11 C 0.5788(3) 0.1984(3) 1.06355(16) 0.0336(6) Uani 1 1 d . . . . .
H11 H 0.5864 0.1977 1.1243 0.040 Uiso 1 1 calc R . . . .
C10 C 0.5178(3) 0.3096(2) 1.02166(16) 0.0335(6) Uani 1 1 d . . . . .
H10 H 0.4843 0.3838 1.0538 0.040 Uiso 1 1 calc R . . . .
C1 C 0.5568(2) 0.18140(19) 0.79109(14) 0.0189(4) Uani 1 1 d . . . . .
C15 C 0.7241(3) -0.1360(2) 0.87477(17) 0.0309(6) Uani 1 1 d . . . . .
H15 H 0.7517 -0.1720 0.9292 0.037 Uiso 1 1 calc R . . . .
C31 C 0.8186(3) 0.2691(2) 0.44476(16) 0.0362(6) Uani 1 1 d . . . . .
H31 H 0.7696 0.2708 0.3976 0.043 Uiso 1 1 calc R . . . .
C4 C 0.2892(3) 0.4177(2) 0.67698(16) 0.0269(5) Uani 1 1 d . . . . .
H4 H 0.2912 0.4842 0.6374 0.032 Uiso 1 1 calc R . . . .
C30 C 0.9455(3) 0.2916(3) 0.42709(17) 0.0427(7) Uani 1 1 d . . . . .
H30 H 0.9826 0.3103 0.3681 0.051 Uiso 1 1 calc R . . . .
C32 C 0.7620(3) 0.2441(2) 0.53032(15) 0.0264(5) Uani 1 1 d . . . . .
H32 H 0.6731 0.2306 0.5422 0.032 Uiso 1 1 calc R . . . .
C28 C 0.9656(3) 0.2590(2) 0.58154(16) 0.0314(6) Uani 1 1 d . . . . .
H28 H 1.0174 0.2536 0.6280 0.038 Uiso 1 1 calc R . . . .
C5 C 0.1632(3) 0.3930(2) 0.70583(17) 0.0345(6) Uani 1 1 d . . . . .
H5 H 0.0773 0.4445 0.6864 0.041 Uiso 1 1 calc R . . . .
C17 C 0.7051(3) -0.1573(2) 0.72286(18) 0.0342(6) Uani 1 1 d . . . . .
H17 H 0.7195 -0.2094 0.6748 0.041 Uiso 1 1 calc R . . . .
C6 C 0.1606(3) 0.2941(3) 0.76271(19) 0.0398(7) Uani 1 1 d . . . . .
H6 H 0.0735 0.2784 0.7810 0.048 Uiso 1 1 calc R . . . .
C16 C 0.7462(3) -0.2085(2) 0.80224(19) 0.0362(6) Uani 1 1 d . . . . .
H16 H 0.7906 -0.2950 0.8072 0.043 Uiso 1 1 calc R . . . .
C25 C 1.0759(3) -0.0755(2) 0.75670(18) 0.0398(7) Uani 1 1 d . . . . .
H25 H 1.1404 -0.1523 0.7329 0.048 Uiso 1 1 calc R . . . .
C24 C 1.0777(3) -0.0438(2) 0.84111(18) 0.0374(6) Uani 1 1 d . . . . .
H24 H 1.1435 -0.0991 0.8750 0.045 Uiso 1 1 calc R . . . .
C29 C 1.0195(3) 0.2872(3) 0.49525(18) 0.0436(7) Uani 1 1 d . . . . .
H29 H 1.1068 0.3034 0.4830 0.052 Uiso 1 1 calc R . . . .
C35 C 0.5847(4) 0.8806(3) 0.4772(2) 0.0493(8) Uani 1 1 d . . . . .
H35 H 0.6431 0.7987 0.4607 0.059 Uiso 1 1 calc R . . . .
C34 C 0.4691(4) 0.9018(3) 0.5442(2) 0.0475(8) Uani 1 1 d . . . . .
H34 H 0.4480 0.8347 0.5750 0.057 Uiso 1 1 calc R . . . .
C33 C 0.3819(4) 1.0217(3) 0.5676(2) 0.0497(8) Uani 1 1 d . . . . .
H33 H 0.3003 1.0370 0.6137 0.060 Uiso 1 1 calc R . . . .
C36 C 0.8624(15) 0.3894(14) 1.0111(9) 0.125(4) Uani 0.5 1 d D U P A -1
H36A H 0.7860 0.3589 1.0400 0.187 Uiso 0.5 1 calc R . P A -1
H36B H 0.8229 0.4597 0.9725 0.187 Uiso 0.5 1 calc R . P A -1
H36C H 0.9391 0.3240 0.9755 0.187 Uiso 0.5 1 calc R . P A -1
C37 C 0.9214(10) 0.4279(11) 1.0793(6) 0.109(2) Uani 0.5 1 d D U P A -1
H37A H 0.9582 0.3566 1.1188 0.131 Uiso 0.5 1 calc R . P A -1
H37B H 0.8423 0.4921 1.1159 0.131 Uiso 0.5 1 calc R . P A -1
C38 C 1.0379(10) 0.4758(9) 1.0442(7) 0.113(2) Uani 0.5 1 d D U P A -1
H38A H 1.0726 0.4958 1.0949 0.136 Uiso 0.5 1 calc R . P A -1
H38B H 1.1191 0.4102 1.0102 0.136 Uiso 0.5 1 calc R . P A -1
C39 C 0.9974(11) 0.5856(10) 0.9867(8) 0.125(3) Uani 0.5 1 d D U P A -1
H39A H 0.9062 0.6459 1.0168 0.150 Uiso 0.5 1 calc R . P A -1
H39B H 0.9791 0.5620 0.9310 0.150 Uiso 0.5 1 calc R . P A -1
C40 C 1.1049(15) 0.6461(12) 0.9637(11) 0.130(4) Uani 0.5 1 d D U P A -1
H40A H 1.0691 0.7178 0.9255 0.194 Uiso 0.5 1 calc R . P A -1
H40B H 1.1220 0.6724 1.0181 0.194 Uiso 0.5 1 calc R . P A -1
H40C H 1.1950 0.5882 0.9322 0.194 Uiso 0.5 1 calc R . P A -1

loop_
_atom_site_aniso_label
_atom_site_aniso_U_11
_atom_site_aniso_U_22
_atom_site_aniso_U_33
_atom_site_aniso_U_23
_atom_site_aniso_U_13
_atom_site_aniso_U_12
Ga1 0.02333(15) 0.01459(13) 0.02591(14) 0.00047(9) -0.00416(10) -0.00452(10)
Cl1 0.0298(3) 0.0250(3) 0.0678(5) -0.0063(3) -0.0222(3) -0.0080(3)
Cl3 0.0302(3) 0.0303(3) 0.0427(4) -0.0157(3) -0.0119(3) 0.0073(3)
Cl2 0.0944(7) 0.0280(4) 0.0362(4) 0.0079(3) 0.0111(4) -0.0202(4)
N2 0.0171(9) 0.0143(8) 0.0181(8) 0.0027(7) -0.0071(7) -0.0045(7)
N1 0.0146(9) 0.0153(9) 0.0230(9) 0.0028(7) -0.0054(7) -0.0028(7)
C3 0.0185(11) 0.0211(11) 0.0207(10) 0.0008(8) -0.0061(9) -0.0062(9)
C22 0.0202(12) 0.0225(11) 0.0246(11) 0.0017(9) -0.0045(9) -0.0095(9)
C18 0.0290(13) 0.0271(13) 0.0300(12) -0.0023(10) -0.0082(11) -0.0123(11)
C2 0.0216(12) 0.0233(11) 0.0229(11) 0.0040(9) -0.0087(9) -0.0096(10)
C20 0.0187(11) 0.0136(10) 0.0207(10) -0.0023(8) -0.0046(9) -0.0054(9)
C27 0.0196(12) 0.0182(11) 0.0207(11) -0.0003(8) -0.0042(9) -0.0011(9)
C7 0.0294(14) 0.0368(14) 0.0377(14) 0.0146(11) -0.0123(11) -0.0191(12)
C21 0.0146(11) 0.0210(11) 0.0219(11) 0.0035(9) -0.0047(9) -0.0066(9)
C13 0.0191(12) 0.0250(12) 0.0231(11) 0.0050(9) -0.0042(9) -0.0109(9)
C8 0.0155(11) 0.0229(11) 0.0214(11) 0.0025(9) -0.0040(9) -0.0071(9)
C26 0.0265(13) 0.0259(13) 0.0289(12) -0.0028(10) -0.0072(10) 0.0002(10)
C9 0.0234(13) 0.0263(12) 0.0292(12) -0.0013(10) -0.0032(10) -0.0085(10)
C14 0.0195(12) 0.0215(11) 0.0273(11) 0.0049(9) -0.0050(9) -0.0102(9)
C19 0.0198(12) 0.0189(11) 0.0268(11) 0.0038(9) -0.0080(9) -0.0102(9)
C12 0.0264(13) 0.0382(14) 0.0258(12) 0.0101(10) -0.0089(10) -0.0127(11)
C23 0.0276(13) 0.0367(14) 0.0251(12) 0.0084(10) -0.0132(10) -0.0146(11)
C11 0.0314(14) 0.0524(17) 0.0204(11) -0.0022(11) -0.0065(10) -0.0173(13)
C10 0.0329(15) 0.0390(15) 0.0296(13) -0.0118(11) -0.0012(11) -0.0138(12)
C1 0.0189(11) 0.0185(11) 0.0222(11) 0.0042(8) -0.0068(9) -0.0094(9)
C15 0.0299(14) 0.0238(13) 0.0390(14) 0.0096(10) -0.0099(11) -0.0097(11)
C31 0.0367(16) 0.0390(15) 0.0209(12) -0.0031(10) -0.0055(11) 0.0016(12)
C4 0.0231(13) 0.0271(12) 0.0299(12) 0.0071(10) -0.0093(10) -0.0071(10)
C30 0.0342(16) 0.0514(18) 0.0244(13) 0.0092(12) 0.0033(12) -0.0001(13)
C32 0.0266(13) 0.0253(12) 0.0245(12) -0.0038(9) -0.0052(10) -0.0048(10)
C28 0.0202(13) 0.0418(15) 0.0277(12) 0.0062(11) -0.0055(10) -0.0064(11)
C5 0.0211(13) 0.0404(15) 0.0428(15) 0.0109(12) -0.0152(11) -0.0092(11)
C17 0.0326(15) 0.0254(13) 0.0460(15) -0.0100(11) -0.0029(12) -0.0122(11)
C6 0.0239(14) 0.0517(18) 0.0514(16) 0.0168(14) -0.0133(12) -0.0227(13)
C16 0.0349(15) 0.0172(12) 0.0556(17) 0.0018(11) -0.0073(13) -0.0091(11)
C25 0.0333(15) 0.0295(14) 0.0450(15) -0.0018(12) -0.0140(13) 0.0067(12)
C24 0.0289(14) 0.0381(15) 0.0407(15) 0.0116(12) -0.0197(12) -0.0021(12)
C29 0.0265(15) 0.0593(19) 0.0393(15) 0.0106(14) 0.0011(12) -0.0143(14)
C35 0.056(2) 0.0269(15) 0.072(2) 0.0003(14) -0.0358(18) -0.0108(14)
C34 0.056(2) 0.0324(15) 0.069(2) 0.0115(14) -0.0397(18) -0.0214(15)
C33 0.0482(19) 0.0457(18) 0.0614(19) 0.0013(15) -0.0241(16) -0.0169(15)
C36 0.094(7) 0.173(10) 0.095(7) -0.009(7) -0.024(5) -0.027(6)
C37 0.090(5) 0.138(7) 0.095(5) 0.005(5) -0.012(4) -0.039(5)
C38 0.101(5) 0.126(7) 0.105(5) 0.020(4) -0.013(4) -0.040(4)
C39 0.116(6) 0.131(7) 0.111(6) 0.023(5) -0.008(5) -0.036(5)
C40 0.129(8) 0.112(8) 0.136(9) 0.028(6) -0.008(8) -0.044(6)

loop_
_atom_type_symbol
_atom_type_description
_atom_type_scat_dispersion_real
_atom_type_scat_dispersion_imag
_atom_type_scat_source
C C 0.0033 0.0016 'International Tables Vol C Tables 4.2.6.8 and 6.1.1.4'
H H 0.0000 0.0000 'International Tables Vol C Tables 4.2.6.8 and 6.1.1.4'
N N 0.0061 0.0033 'International Tables Vol C Tables 4.2.6.8 and 6.1.1.4'
Cl Cl 0.1484 0.1585 'International Tables Vol C Tables 4.2.6.8 and 6.1.1.4'
Ga Ga 0.2307 1.6083 'International Tables Vol C Tables 4.2.6.8 and 6.1.1.4'

loop_
_geom_angle_atom_site_label_1
_geom_angle_atom_site_label_2
_geom_angle_atom_site_label_3
_geom_angle
_geom_angle_site_symmetry_1
_geom_angle_site_symmetry_3
Cl3 Ga1 Cl1 109.54(3) . .
Cl2 Ga1 Cl1 112.26(4) . .
Cl2 Ga1 Cl3 110.05(3) . .
N1 Ga1 Cl1 106.72(5) . .
N1 Ga1 Cl3 106.45(6) . .
N1 Ga1 Cl2 111.61(6) . .
N1 N2 C1 111.08(16) . .
C20 N2 N1 121.01(17) . .
C20 N2 C1 127.17(17) . .
N2 N1 Ga1 118.87(13) . .
N2 N1 C3 105.84(16) . .
C3 N1 Ga1 124.15(14) . .
C2 C3 N1 112.08(19) . .
C2 C3 C4 121.1(2) . .
C4 C3 N1 126.8(2) . .
C21 C22 H22 120.0 . .
C21 C22 C23 120.0(2) . .
C23 C22 H22 120.0 . .
C19 C18 H18 121.2 . .
C19 C18 C17 117.6(2) . .
C17 C18 H18 121.2 . .
C3 C2 C1 109.20(19) . .
C7 C2 C3 120.8(2) . .
C7 C2 C1 129.8(2) . .
N2 C20 C27 120.80(19) . .
N2 C20 C21 119.83(19) . .
C27 C20 C21 119.37(19) . .
C32 C27 C20 119.5(2) . .
C28 C27 C20 120.8(2) . .
C28 C27 C32 119.6(2) . .
C2 C7 H7 120.7 . .
C2 C7 C6 118.5(2) . .
C6 C7 H7 120.7 . .
C22 C21 C20 120.34(19) . .
C22 C21 C26 119.8(2) . .
C26 C21 C20 119.81(19) . .
C8 C13 C14 109.08(19) . .
C12 C13 C8 119.5(2) . .
C12 C13 C14 131.5(2) . .
C13 C8 C1 109.39(18) . .
C9 C8 C13 122.1(2) . .
C9 C8 C1 128.5(2) . .
C21 C26 H26 120.2 . .
C25 C26 C21 119.5(2) . .
C25 C26 H26 120.2 . .
C8 C9 H9 121.1 . .
C8 C9 C10 117.8(2) . .
C10 C9 H9 121.1 . .
C19 C14 C13 108.87(19) . .
C15 C14 C13 131.3(2) . .
C15 C14 C19 119.8(2) . .
C18 C19 C14 121.8(2) . .
C18 C19 C1 128.4(2) . .
C14 C19 C1 109.78(19) . .
C13 C12 H12 120.6 . .
C11 C12 C13 118.7(2) . .
C11 C12 H12 120.6 . .
C22 C23 H23 120.1 . .
C24 C23 C22 119.8(2) . .
C24 C23 H23 120.1 . .
C12 C11 H11 119.2 . .
C10 C11 C12 121.5(2) . .
C10 C11 H11 119.2 . .
C9 C10 H10 119.8 . .
C11 C10 C9 120.3(2) . .
C11 C10 H10 119.8 . .
C2 C1 N2 98.79(16) . .
C2 C1 C8 113.06(18) . .
C2 C1 C19 116.92(18) . .
C8 C1 N2 113.76(17) . .
C19 C1 N2 112.00(17) . .
C19 C1 C8 102.86(17) . .
C14 C15 H15 120.8 . .
C16 C15 C14 118.3(2) . .
C16 C15 H15 120.8 . .
C30 C31 H31 119.7 . .
C30 C31 C32 120.6(2) . .
C32 C31 H31 119.7 . .
C3 C4 H4 121.1 . .
C5 C4 C3 117.8(2) . .
C5 C4 H4 121.1 . .
C31 C30 H30 119.9 . .
C31 C30 C29 120.2(2) . .
C29 C30 H30 119.9 . .
C27 C32 H32 120.1 . .
C31 C32 C27 119.9(2) . .
C31 C32 H32 120.1 . .
C27 C28 H28 120.1 . .
C27 C28 C29 119.9(2) . .
C29 C28 H28 120.1 . .
C4 C5 H5 119.4 . .
C4 C5 C6 121.2(2) . .
C6 C5 H5 119.4 . .
C18 C17 H17 119.5 . .
C16 C17 C18 121.0(2) . .
C16 C17 H17 119.5 . .
C7 C6 H6 119.7 . .
C5 C6 C7 120.5(2) . .
C5 C6 H6 119.7 . .
C15 C16 H16 119.3 . .
C17 C16 C15 121.5(2) . .
C17 C16 H16 119.3 . .
C26 C25 H25 119.9 . .
C24 C25 C26 120.2(2) . .
C24 C25 H25 119.9 . .
C23 C24 C25 120.6(2) . .
C23 C24 H24 119.7 . .
C25 C24 H24 119.7 . .
C30 C29 C28 119.9(3) . .
C30 C29 H29 120.1 . .
C28 C29 H29 120.1 . .
C34 C35 H35 119.7 . .
C34 C35 C33 120.5(3) . 2_676
C33 C35 H35 119.7 2_676 .
C35 C34 H34 120.0 . .
C35 C34 C33 119.9(3) . .
C33 C34 H34 120.0 . .
C35 C33 H33 120.2 2_676 .
C34 C33 C35 119.5(3) . 2_676
C34 C33 H33 120.2 . .
H36A C36 H36B 109.5 . .
H36A C36 H36C 109.5 . .
H36B C36 H36C 109.5 . .
C37 C36 H36A 109.5 . .
C37 C36 H36B 109.5 . .
C37 C36 H36C 109.5 . .
C36 C37 H37A 108.6 . .
C36 C37 H37B 108.6 . .
C36 C37 C38 114.8(6) . .
H37A C37 H37B 107.5 . .
C38 C37 H37A 108.6 . .
C38 C37 H37B 108.6 . .
C37 C38 H38A 108.6 . .
C37 C38 H38B 108.6 . .
H38A C38 H38B 107.5 . .
C39 C38 C37 114.9(6) . .
C39 C38 H38A 108.6 . .
C39 C38 H38B 108.6 . .
C38 C39 H39A 108.5 . .
C38 C39 H39B 108.5 . .
C38 C39 C40 115.1(6) . .
H39A C39 H39B 107.5 . .
C40 C39 H39A 108.5 . .
C40 C39 H39B 108.5 . .
C39 C40 H40A 109.5 . .
C39 C40 H40B 109.5 . .
C39 C40 H40C 109.5 . .
H40A C40 H40B 109.5 . .
H40A C40 H40C 109.5 . .
H40B C40 H40C 109.5 . .

loop_
_geom_bond_atom_site_label_1
_geom_bond_atom_site_label_2
_geom_bond_distance
_geom_bond_site_symmetry_2
Ga1 Cl1 2.1767(7) .
Ga1 Cl3 2.1726(7) .
Ga1 Cl2 2.1483(8) .
Ga1 N1 1.9479(18) .
N2 N1 1.395(2) .
N2 C20 1.314(3) .
N2 C1 1.541(3) .
N1 C3 1.408(3) .
C3 C2 1.391(3) .
C3 C4 1.395(3) .
C22 H22 0.9500 .
C22 C21 1.391(3) .
C22 C23 1.394(3) .
C18 H18 0.9500 .
C18 C19 1.387(3) .
C18 C17 1.395(3) .
C2 C7 1.383(3) .
C2 C1 1.514(3) .
C20 C27 1.481(3) .
C20 C21 1.481(3) .
C27 C32 1.401(3) .
C27 C28 1.391(3) .
C7 H7 0.9500 .
C7 C6 1.395(4) .
C21 C26 1.401(3) .
C13 C8 1.403(3) .
C13 C14 1.475(3) .
C13 C12 1.389(3) .
C8 C9 1.377(3) .
C8 C1 1.529(3) .
C26 H26 0.9500 .
C26 C25 1.389(3) .
C9 H9 0.9500 .
C9 C10 1.402(3) .
C14 C19 1.400(3) .
C14 C15 1.395(3) .
C19 C1 1.523(3) .
C12 H12 0.9500 .
C12 C11 1.386(4) .
C23 H23 0.9500 .
C23 C24 1.380(4) .
C11 H11 0.9500 .
C11 C10 1.386(4) .
C10 H10 0.9500 .
C15 H15 0.9500 .
C15 C16 1.388(4) .
C31 H31 0.9500 .
C31 C30 1.374(4) .
C31 C32 1.379(3) .
C4 H4 0.9500 .
C4 C5 1.389(3) .
C30 H30 0.9500 .
C30 C29 1.390(4) .
C32 H32 0.9500 .
C28 H28 0.9500 .
C28 C29 1.392(4) .
C5 H5 0.9500 .
C5 C6 1.394(4) .
C17 H17 0.9500 .
C17 C16 1.384(4) .
C6 H6 0.9500 .
C16 H16 0.9500 .
C25 H25 0.9500 .
C25 C24 1.382(4) .
C24 H24 0.9500 .
C29 H29 0.9500 .
C35 H35 0.9500 .
C35 C34 1.361(5) .
C35 C33 1.394(4) 2_676
C34 H34 0.9500 .
C34 C33 1.392(4) .
C33 C35 1.394(4) 2_676
C33 H33 0.9500 .
C36 H36A 0.9800 .
C36 H36B 0.9800 .
C36 H36C 0.9800 .
C36 C37 1.474(6) .
C37 H37A 0.9900 .
C37 H37B 0.9900 .
C37 C38 1.475(6) .
C38 H38A 0.9900 .
C38 H38B 0.9900 .
C38 C39 1.473(6) .
C39 H39A 0.9900 .
C39 H39B 0.9900 .
C39 C40 1.473(6) .
C40 H40A 0.9800 .
C40 H40B 0.9800 .
C40 H40C 0.9800 .
